data_2311421
loop_
_publ_author_name
'Dhanalakshmi, G.'
'Saravanan, Velu'
'Mohanakrishnan, Arasambattu K.'
'Aravindhan, S.'

_publ_section_title
;
 Crystal structures of
 1-benzene-sulfon-yl-2-methyl-3-(4-nitro-benzoyl)-2,3-di-hydro-1<i>H</i>-indole
 and
 1-benzene-sulfon-yl-2-methyl-3-[(thio-phen-2-yl)carbon-yl]-2,3-di-hydro-1<i>H</i>-indole.
;
_journal_coeditor_code FF2151
_journal_issue 'Pt 10'
_journal_name_full 'Acta crystallographica. Section E, Crystallographic communications'
_journal_page_first 1555
_journal_page_last 1559
_journal_paper_doi 10.1107/S2056989017012804
_journal_volume 73
_journal_year 2017
_chemical_formula_iupac 'C20 H15 N O3 S2'
_chemical_formula_moiety 'C20 H15 N O3 S2'
_chemical_formula_sum 'C20 H15 N O3 S2'
_chemical_formula_weight 381.45
_chemical_name_systematic 1-Benzenesulfonyl-2-methyl-3-[(thiophen-2-yl)carbonyl]-2,3-dihydro-1<i>H</i>-indole
_space_group_crystal_system orthorhombic
_space_group_IT_number 19
_space_group_name_Hall 'P 2ac 2ab'
_space_group_name_H-M_alt 'P 21 21 21'
_atom_sites_solution_hydrogens geom
_audit_creation_method SHELXL-2014/7
_cell_angle_alpha 90
_cell_angle_beta 90
_cell_angle_gamma 90
_cell_formula_units_Z 4
_cell_length_a 8.9300(2)
_cell_length_b 10.8141(3)
_cell_length_c 18.6398(5)
_cell_measurement_reflns_used 9899
_cell_measurement_temperature 293(2)
_cell_measurement_theta_max 72.37
_cell_measurement_theta_min 4.7
_cell_volume 1800.04(8)
_computing_cell_refinement
;
APEX3 and SAINT (Bruker, 2016)
;
_computing_data_collection
;
APEX3 (Bruker, 2016)
;
_computing_data_reduction
;
SAINT and XPREP (Bruker, 2016)
;
_computing_molecular_graphics
;
ORTEP-3 for Windows (Farrugia, 2012) and Mercury (Macrae et al.,
2008)
;
_computing_publication_material
;
<i>SHELXL2014/7</i> (Sheldrick, 2015b)
;
_computing_structure_refinement
;
<i>SHELXL2014/7</i> (Sheldrick, 2015b)
;
_computing_structure_solution
;
<i>SHELXT2014/7</i> (Sheldrick, 2015a)
;
_diffrn_ambient_temperature 293(2)
_diffrn_measured_fraction_theta_full 0.994
_diffrn_measured_fraction_theta_max 0.993
_diffrn_measurement_device_type 'Bruker Kappa APEX3 CMOS'
_diffrn_measurement_method '\w and \f scan'
_diffrn_radiation_monochromator graphite
_diffrn_radiation_source 'micro-focus sealed tube'
_diffrn_radiation_type CuK\a
_diffrn_radiation_wavelength 1.54178
_diffrn_reflns_av_R_equivalents 0.0431
_diffrn_reflns_limit_h_max 11
_diffrn_reflns_limit_h_min -10
_diffrn_reflns_limit_k_max 13
_diffrn_reflns_limit_k_min -13
_diffrn_reflns_limit_l_max 22
_diffrn_reflns_limit_l_min -19
_diffrn_reflns_number 25415
_diffrn_reflns_theta_full 67.679
_diffrn_reflns_theta_max 72.444
_diffrn_reflns_theta_min 4.727
_exptl_absorpt_coefficient_mu 2.852
_exptl_absorpt_correction_T_max 0.7456
_exptl_absorpt_correction_T_min 0.5993
_exptl_absorpt_correction_type multi-scan
_exptl_absorpt_process_details
;
(SADABS; Bruker, 2016)
;
_exptl_crystal_colour colourless
_exptl_crystal_density_diffrn 1.408
_exptl_crystal_description block
_exptl_crystal_F_000 792
_exptl_crystal_size_max 0.250
_exptl_crystal_size_mid 0.200
_exptl_crystal_size_min 0.150
_refine_diff_density_max 0.238
_refine_diff_density_min -0.377
_refine_ls_abs_structure_details
;
 Refined as an inversion twin.
;
_refine_ls_abs_structure_Flack 0.03(3)
_refine_ls_extinction_method none
_refine_ls_goodness_of_fit_ref 1.061
_refine_ls_hydrogen_treatment constr
_refine_ls_matrix_type full
_refine_ls_number_parameters 236
_refine_ls_number_reflns 3538
_refine_ls_number_restraints 0
_refine_ls_restrained_S_all 1.061
_refine_ls_R_factor_all 0.0422
_refine_ls_R_factor_gt 0.0394
_refine_ls_shift/su_max 0.002
_refine_ls_shift/su_mean 0.000
_refine_ls_structure_factor_coef Fsqd
_refine_ls_weighting_details 'w=1/[\s^2^(Fo^2^)+(0.0632P)^2^+0.4460P] where P=(Fo^2^+2Fc^2^)/3'
_refine_ls_weighting_scheme calc
_refine_ls_wR_factor_gt 0.1038
_refine_ls_wR_factor_ref 0.1064
_reflns_number_gt 3314
_reflns_number_total 3538
_reflns_threshold_expression 'I > 2\s(I)'
_cod_data_source_file ff2151sup1.cif
_cod_data_source_block II
_cod_database_code 2311421
_shelx_space_group_comment
;
The symmetry employed for this shelxl refinement is uniquely defined
by the following loop, which should always be used as a source of
symmetry information in preference to the above space-group names.
They are only intended as comments.
;
_shelx_estimated_absorpt_t_min 0.536
_shelx_estimated_absorpt_t_max 0.674

loop_
_space_group_symop_operation_xyz
'x, y, z'
'-x+1/2, -y, z+1/2'
'x+1/2, -y+1/2, -z'
'-x, y+1/2, -z+1/2'

loop_
_atom_site_type_symbol
_atom_site_label
_atom_site_fract_x
_atom_site_fract_y
_atom_site_fract_z
_atom_site_U_iso_or_equiv
_atom_site_adp_type
_atom_site_calc_flag
_atom_site_occupancy
C C1 0.9645(4) 0.1139(3) 0.89175(17) 0.0390(6) Uani d 1
C C2 0.8811(4) 0.2195(3) 0.8753(2) 0.0500(8) Uani d 1
H H2 0.8773 0.2508 0.8289 0.060 Uiso calc 1
C C3 0.8044(5) 0.2755(3) 0.9311(2) 0.0595(10) Uani d 1
H H3 0.7477 0.3458 0.9218 0.071 Uiso calc 1
C C4 0.8097(5) 0.2300(4) 0.9998(3) 0.0639(11) Uani d 1
H H4 0.7571 0.2703 1.0359 0.077 Uiso calc 1
C C5 0.8917(5) 0.1255(3) 1.01619(19) 0.0537(8) Uani d 1
H H5 0.8936 0.0946 1.0627 0.064 Uiso calc 1
C C6 0.9716(4) 0.0674(3) 0.96149(16) 0.0386(6) Uani d 1
C C7 1.0648(4) -0.0418(3) 0.95980(16) 0.0386(6) Uani d 1
C C8 1.1175(3) -0.0574(3) 0.89200(15) 0.0383(6) Uani d 1
C C9 1.0953(4) -0.1171(3) 1.02446(16) 0.0441(7) Uani d 1
C C10 1.0808(4) -0.2510(3) 1.02034(18) 0.0450(7) Uani d 1
C C11 1.0118(4) -0.3236(3) 0.9675(2) 0.0516(8) Uani d 1
H H11 0.9682 -0.2936 0.9257 0.062 Uiso calc 1
C C12 1.0188(6) -0.4502(4) 0.9878(3) 0.0834(15) Uani d 1
H H12 0.9795 -0.5136 0.9598 0.100 Uiso calc 1
C C13 1.0869(6) -0.4699(4) 1.0506(4) 0.0863(17) Uani d 1
H H13 1.1005 -0.5481 1.0703 0.104 Uiso calc 1
C C14 1.2277(4) -0.1503(4) 0.86485(19) 0.0513(8) Uani d 1
H H14A 1.2427 -0.1383 0.8143 0.077 Uiso calc 1
H H14B 1.3212 -0.1401 0.8895 0.077 Uiso calc 1
H H14C 1.1899 -0.2322 0.8732 0.077 Uiso calc 1
C C15 1.2007(5) 0.3125(4) 0.7758(2) 0.0600(10) Uani d 1
H H15 1.1014 0.3357 0.7692 0.072 Uiso calc 1
C C16 1.3106(6) 0.4008(4) 0.7866(2) 0.0718(12) Uani d 1
H H16 1.2848 0.4841 0.7873 0.086 Uiso calc 1
C C17 1.4559(6) 0.3669(5) 0.7961(2) 0.0726(14) Uani d 1
H H17 1.5288 0.4270 0.8033 0.087 Uiso calc 1
C C18 1.4952(5) 0.2442(6) 0.7951(3) 0.0783(14) Uani d 1
H H18 1.5949 0.2215 0.8011 0.094 Uiso calc 1
C C19 1.3879(5) 0.1545(4) 0.7853(2) 0.0647(10) Uani d 1
H H19 1.4142 0.0713 0.7855 0.078 Uiso calc 1
C C20 1.2414(4) 0.1891(3) 0.77510(15) 0.0438(7) Uani d 1
N N1 1.0537(3) 0.0363(3) 0.84821(14) 0.0412(6) Uani d 1
O O1 0.9748(3) 0.1284(3) 0.73280(14) 0.0634(7) Uani d 1
O O2 1.1698(3) -0.0325(3) 0.73361(13) 0.0601(7) Uani d 1
O O3 1.1254(4) -0.0666(3) 1.08138(13) 0.0700(8) Uani d 1
S S1 1.10413(10) 0.07464(8) 0.76447(4) 0.0452(2) Uani d 1
S S2 1.14511(13) -0.33973(11) 1.09014(6) 0.0702(3) Uani d 1

loop_
_atom_site_aniso_label
_atom_site_aniso_U_11
_atom_site_aniso_U_22
_atom_site_aniso_U_33
_atom_site_aniso_U_12
_atom_site_aniso_U_13
_atom_site_aniso_U_23
C1 0.0334(14) 0.0344(14) 0.0491(16) -0.0031(12) -0.0043(12) 0.0011(12)
C2 0.0415(18) 0.0382(15) 0.070(2) -0.0011(15) -0.0045(16) 0.0110(15)
C3 0.056(2) 0.0360(16) 0.087(3) 0.0061(16) -0.0090(19) -0.0058(18)
C4 0.060(2) 0.054(2) 0.077(3) 0.0106(19) 0.000(2) -0.0211(19)
C5 0.061(2) 0.0490(17) 0.0506(17) 0.0023(18) 0.0018(17) -0.0108(14)
C6 0.0402(15) 0.0315(13) 0.0440(15) -0.0060(13) -0.0057(12) -0.0036(12)
C7 0.0416(16) 0.0340(14) 0.0401(14) -0.0023(12) -0.0068(12) -0.0029(11)
C8 0.0354(15) 0.0352(14) 0.0445(15) -0.0016(13) -0.0072(11) -0.0008(11)
C9 0.0473(17) 0.0420(15) 0.0428(15) -0.0018(14) -0.0068(13) 0.0017(13)
C10 0.0398(17) 0.0424(16) 0.0527(18) 0.0019(14) 0.0013(14) 0.0067(14)
C11 0.052(2) 0.0382(16) 0.065(2) -0.0033(16) -0.0012(17) -0.0038(15)
C12 0.079(3) 0.043(2) 0.128(5) -0.013(2) 0.021(3) -0.013(3)
C13 0.082(3) 0.050(2) 0.127(4) 0.020(2) 0.034(3) 0.038(3)
C14 0.0507(19) 0.053(2) 0.0501(17) 0.0134(17) -0.0032(15) -0.0014(15)
C15 0.059(2) 0.053(2) 0.068(2) -0.0083(17) 0.0067(18) 0.0122(18)
C16 0.089(3) 0.057(2) 0.070(2) -0.022(2) 0.007(2) 0.003(2)
C17 0.081(3) 0.084(3) 0.052(2) -0.045(3) 0.0029(19) -0.001(2)
C18 0.052(3) 0.106(4) 0.076(3) -0.020(3) -0.004(2) 0.000(3)
C19 0.049(2) 0.068(2) 0.078(2) -0.002(2) 0.0010(19) -0.005(2)
C20 0.0480(17) 0.0508(18) 0.0327(14) -0.0072(15) -0.0005(12) -0.0012(13)
N1 0.0394(14) 0.0424(14) 0.0418(13) 0.0013(12) -0.0022(10) 0.0064(11)
O1 0.0593(15) 0.0759(17) 0.0551(14) -0.0082(14) -0.0233(13) 0.0150(13)
O2 0.0798(18) 0.0567(14) 0.0438(12) -0.0059(13) 0.0013(13) -0.0136(11)
O3 0.109(2) 0.0565(14) 0.0448(13) -0.0037(17) -0.0234(14) -0.0046(11)
S1 0.0493(4) 0.0498(4) 0.0366(3) -0.0066(3) -0.0083(3) 0.0014(3)
S2 0.0630(6) 0.0727(7) 0.0750(6) 0.0103(5) 0.0035(5) 0.0337(5)

loop_
_atom_type_symbol
_atom_type_description
_atom_type_scat_dispersion_real
_atom_type_scat_dispersion_imag
_atom_type_scat_source
C C 0.0181 0.0091 'International Tables Vol C Tables 4.2.6.8 and 6.1.1.4'
H H 0.0000 0.0000 'International Tables Vol C Tables 4.2.6.8 and 6.1.1.4'
N N 0.0311 0.0180 'International Tables Vol C Tables 4.2.6.8 and 6.1.1.4'
O O 0.0492 0.0322 'International Tables Vol C Tables 4.2.6.8 and 6.1.1.4'
S S 0.3331 0.5567 'International Tables Vol C Tables 4.2.6.8 and 6.1.1.4'

loop_
_geom_angle_atom_site_label_1
_geom_angle_atom_site_label_2
_geom_angle_atom_site_label_3
_geom_angle
C6 C1 C2 121.5(3)
C6 C1 N1 107.2(3)
C2 C1 N1 131.3(3)
C3 C2 C1 117.2(3)
C3 C2 H2 121.4
C1 C2 H2 121.4
C4 C3 C2 121.8(3)
C4 C3 H3 119.1
C2 C3 H3 119.1
C3 C4 C5 121.2(4)
C3 C4 H4 119.4
C5 C4 H4 119.4
C4 C5 C6 118.6(4)
C4 C5 H5 120.7
C6 C5 H5 120.7
C5 C6 C1 119.7(3)
C5 C6 C7 132.8(3)
C1 C6 C7 107.5(3)
C8 C7 C6 108.7(3)
C8 C7 C9 128.7(3)
C6 C7 C9 122.5(3)
C7 C8 N1 107.9(3)
C7 C8 C14 128.8(3)
N1 C8 C14 123.3(3)
O3 C9 C10 120.6(3)
O3 C9 C7 120.1(3)
C10 C9 C7 119.2(3)
C11 C10 C9 129.3(3)
C11 C10 S2 111.5(3)
C9 C10 S2 119.1(3)
C10 C11 C12 109.5(4)
C10 C11 H11 125.2
C12 C11 H11 125.2
C13 C12 C11 114.0(5)
C13 C12 H12 123.0
C11 C12 H12 123.0
C12 C13 S2 113.2(3)
C12 C13 H13 123.4
S2 C13 H13 123.4
C8 C14 H14A 109.5
C8 C14 H14B 109.5
H14A C14 H14B 109.5
C8 C14 H14C 109.5
H14A C14 H14C 109.5
H14B C14 H14C 109.5
C20 C15 C16 118.7(4)
C20 C15 H15 120.6
C16 C15 H15 120.6
C17 C16 C15 120.6(5)
C17 C16 H16 119.7
C15 C16 H16 119.7
C16 C17 C18 120.2(4)
C16 C17 H17 119.9
C18 C17 H17 119.9
C17 C18 C19 120.4(5)
C17 C18 H18 119.8
C19 C18 H18 119.8
C20 C19 C18 119.3(4)
C20 C19 H19 120.4
C18 C19 H19 120.4
C19 C20 C15 120.8(4)
C19 C20 S1 119.2(3)
C15 C20 S1 119.9(3)
C1 N1 C8 108.7(2)
C1 N1 S1 122.6(2)
C8 N1 S1 127.1(2)
O2 S1 O1 120.08(18)
O2 S1 N1 106.61(15)
O1 S1 N1 105.64(16)
O2 S1 C20 109.46(17)
O1 S1 C20 109.02(17)
N1 S1 C20 104.91(14)
C13 S2 C10 91.9(2)

loop_
_geom_bond_atom_site_label_1
_geom_bond_atom_site_label_2
_geom_bond_distance
C1 C6 1.395(4)
C1 C2 1.397(4)
C1 N1 1.413(4)
C2 C3 1.385(6)
C2 H2 0.9300
C3 C4 1.372(6)
C3 H3 0.9300
C4 C5 1.381(6)
C4 H4 0.9300
C5 C6 1.394(5)
C5 H5 0.9300
C6 C7 1.446(4)
C7 C8 1.359(4)
C7 C9 1.480(4)
C8 N1 1.421(4)
C8 C14 1.494(5)
C9 O3 1.224(4)
C9 C10 1.455(5)
C10 C11 1.402(5)
C10 S2 1.716(3)
C11 C12 1.421(6)
C11 H11 0.9300
C12 C13 1.337(8)
C12 H12 0.9300
C13 S2 1.672(6)
C13 H13 0.9300
C14 H14A 0.9600
C14 H14B 0.9600
C14 H14C 0.9600
C15 C20 1.383(5)
C15 C16 1.384(6)
C15 H15 0.9300
C16 C17 1.360(8)
C16 H16 0.9300
C17 C18 1.373(8)
C17 H17 0.9300
C18 C19 1.376(6)
C18 H18 0.9300
C19 C20 1.374(6)
C19 H19 0.9300
C20 S1 1.753(3)
N1 S1 1.677(3)
O1 S1 1.421(3)
O2 S1 1.421(3)

loop_
_geom_hbond_atom_site_label_D
_geom_hbond_atom_site_label_H
_geom_hbond_atom_site_label_A
_geom_hbond_site_symmetry_A
_geom_hbond_distance_DH
_geom_hbond_distance_HA
_geom_hbond_distance_DA
_geom_hbond_angle_DHA
C2 H2 O1 . 0.93 2.39 2.954(5) 118.8
C2 H2 O2 4_756 0.93 2.65 3.394(4) 137.5
C14 H14A O2 . 0.96 2.00 2.806(4) 140.4
C14 H14A S1 . 0.96 2.77 3.261(4) 112.2
C14 H14B S2 3_547 0.96 2.93 3.822(4) 156.0

loop_
_geom_torsion_atom_site_label_1
_geom_torsion_atom_site_label_2
_geom_torsion_atom_site_label_3
_geom_torsion_atom_site_label_4
_geom_torsion
C6 C1 C2 C3 -0.7(5)
N1 C1 C2 C3 180.0(3)
C1 C2 C3 C4 0.2(6)
C2 C3 C4 C5 -0.3(6)
C3 C4 C5 C6 0.9(6)
C4 C5 C6 C1 -1.4(5)
C4 C5 C6 C7 -179.0(3)
C2 C1 C6 C5 1.3(5)
N1 C1 C6 C5 -179.2(3)
C2 C1 C6 C7 179.4(3)
N1 C1 C6 C7 -1.0(3)
C5 C6 C7 C8 -179.6(4)
C1 C6 C7 C8 2.6(3)
C5 C6 C7 C9 -1.1(6)
C1 C6 C7 C9 -178.9(3)
C6 C7 C8 N1 -3.1(3)
C9 C7 C8 N1 178.5(3)
C6 C7 C8 C14 174.4(3)
C9 C7 C8 C14 -4.0(6)
C8 C7 C9 O3 134.4(4)
C6 C7 C9 O3 -43.8(5)
C8 C7 C9 C10 -49.0(5)
C6 C7 C9 C10 132.8(3)
O3 C9 C10 C11 162.0(4)
C7 C9 C10 C11 -14.7(6)
O3 C9 C10 S2 -14.0(5)
C7 C9 C10 S2 169.4(3)
C9 C10 C11 C12 -177.2(4)
S2 C10 C11 C12 -1.0(4)
C10 C11 C12 C13 0.2(6)
C11 C12 C13 S2 0.7(6)
C20 C15 C16 C17 0.2(7)
C15 C16 C17 C18 0.0(7)
C16 C17 C18 C19 -0.7(7)
C17 C18 C19 C20 1.2(7)
C18 C19 C20 C15 -1.1(6)
C18 C19 C20 S1 -178.7(3)
C16 C15 C20 C19 0.4(6)
C16 C15 C20 S1 178.0(3)
C6 C1 N1 C8 -0.8(3)
C2 C1 N1 C8 178.6(3)
C6 C1 N1 S1 -167.3(2)
C2 C1 N1 S1 12.1(5)
C7 C8 N1 C1 2.5(3)
C14 C8 N1 C1 -175.2(3)
C7 C8 N1 S1 168.2(2)
C14 C8 N1 S1 -9.5(4)
C1 N1 S1 O2 -170.3(3)
C8 N1 S1 O2 25.8(3)
C1 N1 S1 O1 -41.5(3)
C8 N1 S1 O1 154.7(3)
C1 N1 S1 C20 73.7(3)
C8 N1 S1 C20 -90.2(3)
C19 C20 S1 O2 -28.5(3)
C15 C20 S1 O2 153.8(3)
C19 C20 S1 O1 -161.7(3)
C15 C20 S1 O1 20.7(3)
C19 C20 S1 N1 85.5(3)
C15 C20 S1 N1 -92.1(3)
C12 C13 S2 C10 -1.1(4)
C11 C10 S2 C13 1.2(3)
C9 C10 S2 C13 177.8(3)
